data_2242262
loop_
_publ_author_name
'Suckert, Stefan'
'Werner, Julia'
'Jess, Inke'
'N\"ather, Christian'

_publ_section_title
;
 Crystal structure of
 bis(4-benzoylpyridine-\k<i>N</i>)bis(methanol-\k<i>O</i>)bis(thiocyanato-\k<i>N</i>)cobalt(II)
;
_journal_coeditor_code WM5377
_journal_issue 4
_journal_name_full 'Acta Crystallographica Section E'
_journal_page_first 616
_journal_page_last 619
_journal_paper_doi 10.1107/S2056989017004765
_journal_volume 73
_journal_year 2017
_chemical_formula_iupac ' [Co (N C S)2 (C12 H9 N O)2 (C H4 O)2]'
_chemical_formula_moiety 'C28 H26 Co N4 O4 S2'
_chemical_formula_sum 'C28 H26 Co N4 O4 S2'
_chemical_formula_weight 605.58
_chemical_name_systematic
;
bis(methanol-\k<i>O</i>)bis(4-benzoylpyridine-\k<i>N</i>)bis(thiocyanato-\
\k<i>N</i>)cobalt(II)
;
_space_group_crystal_system monoclinic
_space_group_IT_number 14
_space_group_name_Hall '-P 2yn'
_space_group_name_H-M_alt 'P 1 21/n 1'
_symmetry_space_group_name_Hall '-P 2yn'
_symmetry_space_group_name_H-M 'P 1 21/n 1'
_atom_sites_solution_hydrogens mixed
_audit_creation_method SHELXL-2014/7
_cell_angle_alpha 90
_cell_angle_beta 94.404(10)
_cell_angle_gamma 90
_cell_formula_units_Z 2
_cell_length_a 12.0367(10)
_cell_length_b 7.2497(4)
_cell_length_c 16.1396(13)
_cell_measurement_reflns_used 13065
_cell_measurement_temperature 200(2)
_cell_measurement_theta_max 27.007
_cell_measurement_theta_min 2.531
_cell_volume 1404.22(18)
_computing_cell_refinement
;
X-AREA (Stoe, 2008)
;
_computing_data_collection
;
X-AREA (Stoe, 2008)
;
_computing_data_reduction
;
X-AREA (Stoe, 2008)
;
_computing_molecular_graphics
;
XP in SHELXTL (Sheldrick, 2008) and DIAMOND (Brandenburg, 1999)
;
_computing_publication_material
;
publCIF (Westrip, 2010)
;
_computing_structure_refinement
;
SHELXL-2014/7 (Sheldrick, 2015)
;
_computing_structure_solution
;
SHELXS-97 (Sheldrick, 2008)
;
_diffrn_ambient_temperature 200(2)
_diffrn_measured_fraction_theta_full 0.997
_diffrn_measured_fraction_theta_max 0.993
_diffrn_measurement_device_type 'Stoe IPDS-1'
_diffrn_measurement_method 'phi scans'
_diffrn_radiation_type MoK\a
_diffrn_radiation_wavelength 0.71073
_diffrn_reflns_av_R_equivalents 0.0938
_diffrn_reflns_limit_h_max 15
_diffrn_reflns_limit_h_min -15
_diffrn_reflns_limit_k_max 9
_diffrn_reflns_limit_k_min -9
_diffrn_reflns_limit_l_max 20
_diffrn_reflns_limit_l_min -20
_diffrn_reflns_number 13065
_diffrn_reflns_theta_full 25.242
_diffrn_reflns_theta_max 27.007
_diffrn_reflns_theta_min 2.531
_exptl_absorpt_coefficient_mu 0.801
_exptl_absorpt_correction_T_max 0.901
_exptl_absorpt_correction_T_min 0.597
_exptl_absorpt_correction_type numerical
_exptl_absorpt_process_details
;
(X-SHAPE and X-RED32; Stoe, 2008)
;
_exptl_crystal_colour blue
_exptl_crystal_density_diffrn 1.432
_exptl_crystal_description block
_exptl_crystal_F_000 626
_exptl_crystal_size_max 0.255
_exptl_crystal_size_mid 0.195
_exptl_crystal_size_min 0.086
_refine_diff_density_max 0.982
_refine_diff_density_min -0.943
_refine_ls_extinction_coef 0.026(4)
_refine_ls_extinction_expression Fc^*^=kFc[1+0.001xFc^2^\l^3^/sin(2\q)]^-1/4^
_refine_ls_extinction_method
;
SHELXL-2014/7 (Sheldrick 2015
;
_refine_ls_goodness_of_fit_ref 1.076
_refine_ls_hydrogen_treatment constr
_refine_ls_matrix_type full
_refine_ls_number_parameters 179
_refine_ls_number_reflns 3054
_refine_ls_number_restraints 0
_refine_ls_restrained_S_all 1.076
_refine_ls_R_factor_all 0.0592
_refine_ls_R_factor_gt 0.0519
_refine_ls_shift/su_max 0.000
_refine_ls_shift/su_mean 0.000
_refine_ls_structure_factor_coef Fsqd
_refine_ls_weighting_details 'w=1/[\s^2^(Fo^2^)+(0.1003P)^2^+0.1420P] where P=(Fo^2^+2Fc^2^)/3'
_refine_ls_weighting_scheme calc
_refine_ls_wR_factor_gt 0.1421
_refine_ls_wR_factor_ref 0.1489
_reflns_number_gt 2571
_reflns_number_total 3054
_reflns_threshold_expression 'I > 2\s(I)'
_cod_data_source_file wm5377sup1.cif
_cod_data_source_block I
_cod_database_code 2242262
_shelx_space_group_comment
;
The symmetry employed for this shelxl refinement is uniquely defined
by the following loop, which should always be used as a source of
symmetry information in preference to the above space-group names.
They are only intended as comments.
;

loop_
_space_group_symop_operation_xyz
'x, y, z'
'-x+1/2, y+1/2, -z+1/2'
'-x, -y, -z'
'x-1/2, -y-1/2, z-1/2'

loop_
_atom_site_type_symbol
_atom_site_label
_atom_site_fract_x
_atom_site_fract_y
_atom_site_fract_z
_atom_site_U_iso_or_equiv
_atom_site_adp_type
_atom_site_calc_flag
_atom_site_occupancy
Co Co1 0.5000 0.0000 0.5000 0.02401(19) Uani d 1
N N1 0.38448(17) 0.1893(3) 0.45202(14) 0.0369(5) Uani d 1
C C1 0.30488(19) 0.2635(3) 0.42427(14) 0.0290(5) Uani d 1
S S1 0.19267(6) 0.36720(11) 0.38595(5) 0.0433(2) Uani d 1
N N11 0.63301(15) 0.1453(3) 0.44184(12) 0.0262(4) Uani d 1
C C11 0.71706(18) 0.0512(4) 0.41204(15) 0.0276(5) Uani d 1
H H11 0.7229 -0.0773 0.4232 0.033 Uiso calc 1
C C12 0.79607(18) 0.1334(3) 0.36556(14) 0.0281(5) Uani d 1
H H12 0.8528 0.0614 0.3435 0.034 Uiso calc 1
C C13 0.79087(18) 0.3217(3) 0.35185(14) 0.0269(5) Uani d 1
C C14 0.70540(19) 0.4217(4) 0.38427(16) 0.0309(5) Uani d 1
H H14 0.7002 0.5514 0.3767 0.037 Uiso calc 1
C C15 0.62774(19) 0.3276(3) 0.42802(15) 0.0309(5) Uani d 1
H H15 0.5685 0.3954 0.4490 0.037 Uiso calc 1
C C16 0.87501(18) 0.4060(3) 0.29893(14) 0.0281(5) Uani d 1
C C17 0.93531(18) 0.5746(4) 0.32667(15) 0.0283(5) Uani d 1
C C18 0.9973(2) 0.6709(4) 0.27036(17) 0.0350(6) Uani d 1
H H18 0.9958 0.6320 0.2141 0.042 Uiso calc 1
C C19 1.0602(2) 0.8220(4) 0.2966(2) 0.0425(6) Uani d 1
H H19 1.1008 0.8884 0.2582 0.051 Uiso calc 1
C C20 1.0640(2) 0.8770(4) 0.3792(2) 0.0444(7) Uani d 1
H H20 1.1081 0.9802 0.3973 0.053 Uiso calc 1
C C21 1.0038(2) 0.7819(4) 0.43553(19) 0.0397(6) Uani d 1
H H21 1.0072 0.8196 0.4920 0.048 Uiso calc 1
C C22 0.93860(19) 0.6321(4) 0.40941(15) 0.0311(5) Uani d 1
H H22 0.8962 0.5687 0.4477 0.037 Uiso calc 1
O O11 0.89175(16) 0.3254(3) 0.23427(11) 0.0384(4) Uani d 1
C C23 0.6398(3) 0.2012(6) 0.6476(2) 0.0553(9) Uani d 1
H H23A 0.6339 0.2842 0.6950 0.083 Uiso calc 1
H H23B 0.6714 0.0831 0.6673 0.083 Uiso calc 1
H H23C 0.6882 0.2568 0.6084 0.083 Uiso calc 1
O O1 0.53106(15) 0.1711(3) 0.60682(11) 0.0375(4) Uani d 1
H H1O1 0.4842 0.1720 0.6428 0.056 Uiso d 1

loop_
_atom_site_aniso_label
_atom_site_aniso_U_11
_atom_site_aniso_U_22
_atom_site_aniso_U_33
_atom_site_aniso_U_12
_atom_site_aniso_U_13
_atom_site_aniso_U_23
Co1 0.0156(3) 0.0275(3) 0.0295(3) 0.00038(14) 0.00505(17) 0.00275(15)
N1 0.0249(10) 0.0380(12) 0.0483(12) 0.0054(9) 0.0049(9) 0.0121(9)
C1 0.0262(11) 0.0274(12) 0.0337(11) -0.0023(9) 0.0045(9) 0.0050(9)
S1 0.0303(4) 0.0428(4) 0.0555(4) 0.0090(3) -0.0038(3) 0.0089(3)
N11 0.0190(8) 0.0278(10) 0.0324(9) -0.0027(7) 0.0068(7) 0.0027(7)
C11 0.0207(10) 0.0283(12) 0.0350(11) -0.0007(9) 0.0095(9) 0.0030(9)
C12 0.0206(10) 0.0307(12) 0.0339(11) 0.0006(9) 0.0079(9) 0.0020(9)
C13 0.0216(10) 0.0301(12) 0.0291(10) -0.0025(9) 0.0038(8) 0.0002(8)
C14 0.0253(11) 0.0259(12) 0.0421(13) -0.0007(9) 0.0077(10) 0.0021(9)
C15 0.0229(10) 0.0291(12) 0.0418(13) -0.0006(9) 0.0100(9) -0.0024(9)
C16 0.0193(10) 0.0342(13) 0.0311(11) -0.0006(9) 0.0039(8) 0.0043(9)
C17 0.0181(10) 0.0301(13) 0.0368(12) -0.0003(9) 0.0019(9) 0.0060(9)
C18 0.0258(11) 0.0365(14) 0.0432(13) -0.0037(10) 0.0060(10) 0.0087(10)
C19 0.0287(12) 0.0343(15) 0.0655(18) -0.0051(11) 0.0093(12) 0.0109(12)
C20 0.0266(12) 0.0288(14) 0.077(2) -0.0044(10) 0.0012(13) -0.0053(12)
C21 0.0304(12) 0.0338(14) 0.0545(16) 0.0007(10) 0.0008(11) -0.0081(11)
C22 0.0224(10) 0.0323(13) 0.0385(12) 0.0003(9) 0.0023(9) 0.0014(9)
O11 0.0376(10) 0.0444(11) 0.0348(9) -0.0099(8) 0.0130(8) -0.0012(7)
C23 0.0412(16) 0.079(2) 0.0455(16) -0.0228(16) 0.0037(13) -0.0180(15)
O1 0.0316(9) 0.0504(12) 0.0313(9) -0.0073(8) 0.0081(7) -0.0076(7)

loop_
_atom_type_symbol
_atom_type_description
_atom_type_scat_dispersion_real
_atom_type_scat_dispersion_imag
_atom_type_scat_source
C C 0.0033 0.0016 'International Tables Vol C Tables 4.2.6.8 and 6.1.1.4'
H H 0.0000 0.0000 'International Tables Vol C Tables 4.2.6.8 and 6.1.1.4'
N N 0.0061 0.0033 'International Tables Vol C Tables 4.2.6.8 and 6.1.1.4'
O O 0.0106 0.0060 'International Tables Vol C Tables 4.2.6.8 and 6.1.1.4'
S S 0.1246 0.1234 'International Tables Vol C Tables 4.2.6.8 and 6.1.1.4'
Co Co 0.3494 0.9721 'International Tables Vol C Tables 4.2.6.8 and 6.1.1.4'

loop_
_geom_angle_atom_site_label_1
_geom_angle_atom_site_label_2
_geom_angle_atom_site_label_3
_geom_angle_site_symmetry_1
_geom_angle_site_symmetry_3
_geom_angle
N1 Co1 N1 . 3_656 180.00(10)
N1 Co1 O1 . . 89.30(9)
N1 Co1 O1 3_656 . 90.70(9)
N1 Co1 O1 . 3_656 90.70(9)
N1 Co1 O1 3_656 3_656 89.30(9)
O1 Co1 O1 . 3_656 180.0
N1 Co1 N11 . . 90.75(8)
N1 Co1 N11 3_656 . 89.25(8)
O1 Co1 N11 . . 88.74(7)
O1 Co1 N11 3_656 . 91.26(7)
N1 Co1 N11 . 3_656 89.25(8)
N1 Co1 N11 3_656 3_656 90.75(8)
O1 Co1 N11 . 3_656 91.26(7)
O1 Co1 N11 3_656 3_656 88.74(7)
N11 Co1 N11 . 3_656 180.0
C1 N1 Co1 . . 165.5(2)
N1 C1 S1 . . 179.5(2)
C11 N11 C15 . . 118.02(19)
C11 N11 Co1 . . 120.42(16)
C15 N11 Co1 . . 121.28(15)
N11 C11 C12 . . 122.8(2)
N11 C11 H11 . . 118.6
C12 C11 H11 . . 118.6
C13 C12 C11 . . 119.0(2)
C13 C12 H12 . . 120.5
C11 C12 H12 . . 120.5
C12 C13 C14 . . 118.6(2)
C12 C13 C16 . . 117.9(2)
C14 C13 C16 . . 123.4(2)
C15 C14 C13 . . 118.6(2)
C15 C14 H14 . . 120.7
C13 C14 H14 . . 120.7
N11 C15 C14 . . 122.8(2)
N11 C15 H15 . . 118.6
C14 C15 H15 . . 118.6
O11 C16 C17 . . 123.0(2)
O11 C16 C13 . . 116.8(2)
C17 C16 C13 . . 120.1(2)
C22 C17 C18 . . 119.5(2)
C22 C17 C16 . . 121.0(2)
C18 C17 C16 . . 119.3(2)
C19 C18 C17 . . 120.1(3)
C19 C18 H18 . . 119.9
C17 C18 H18 . . 119.9
C18 C19 C20 . . 120.0(3)
C18 C19 H19 . . 120.0
C20 C19 H19 . . 120.0
C21 C20 C19 . . 120.4(3)
C21 C20 H20 . . 119.8
C19 C20 H20 . . 119.8
C22 C21 C20 . . 120.1(3)
C22 C21 H21 . . 120.0
C20 C21 H21 . . 120.0
C21 C22 C17 . . 119.9(2)
C21 C22 H22 . . 120.0
C17 C22 H22 . . 120.0
O1 C23 H23A . . 109.5
O1 C23 H23B . . 109.5
H23A C23 H23B . . 109.5
O1 C23 H23C . . 109.5
H23A C23 H23C . . 109.5
H23B C23 H23C . . 109.5
C23 O1 Co1 . . 123.76(18)
C23 O1 H1O1 . . 108.6
Co1 O1 H1O1 . . 118.5

loop_
_geom_bond_atom_site_label_1
_geom_bond_atom_site_label_2
_geom_bond_site_symmetry_2
_geom_bond_distance
Co1 N1 . 2.062(2)
Co1 N1 3_656 2.062(2)
Co1 O1 . 2.1336(18)
Co1 O1 3_656 2.1336(18)
Co1 N11 . 2.1875(18)
Co1 N11 3_656 2.1875(18)
N1 C1 . 1.159(3)
C1 S1 . 1.626(2)
N11 C11 . 1.340(3)
N11 C15 . 1.341(3)
C11 C12 . 1.390(3)
C11 H11 . 0.9500
C12 C13 . 1.383(3)
C12 H12 . 0.9500
C13 C14 . 1.393(3)
C13 C16 . 1.504(3)
C14 C15 . 1.393(3)
C14 H14 . 0.9500
C15 H15 . 0.9500
C16 O11 . 1.226(3)
C16 C17 . 1.474(3)
C17 C22 . 1.397(3)
C17 C18 . 1.405(3)
C18 C19 . 1.379(4)
C18 H18 . 0.9500
C19 C20 . 1.389(5)
C19 H19 . 0.9500
C20 C21 . 1.388(4)
C20 H20 . 0.9500
C21 C22 . 1.386(4)
C21 H21 . 0.9500
C22 H22 . 0.9500
C23 O1 . 1.435(3)
C23 H23A . 0.9800
C23 H23B . 0.9800
C23 H23C . 0.9800
O1 H1O1 . 0.8400

loop_
_geom_hbond_atom_site_label_D
_geom_hbond_atom_site_label_H
_geom_hbond_atom_site_label_A
_geom_hbond_site_symmetry_A
_geom_hbond_distance_DH
_geom_hbond_distance_HA
_geom_hbond_distance_DA
_geom_hbond_angle_DHA
O1 H1O1 O11 4_566 0.84 1.92 2.752(3) 173

_cod_database_fobs_code 2242262
